data_4133085
loop_
_publ_author_name
'Muessig, Jonas H.'
'Prieschl, Dominic'
'Dei\&senberger, Andrea'
'Dewhurst, Rian D.'
'Dietz, Maximilian'
'Jim\'enez-Halla, J Oscar C'
'Trumpp, Alexandra'
'Wang, Sunewang R.'
'Brunecker, Carina'
'Haefner, Alena'
'G\"artner, Annalena'
'Thiess, Torsten'
'B\"ohnke, Julian'
'Radacki, Krzysztof'
'Bertermann, R\"udiger'
'Marder, Todd B.'
'Braunschweig, Holger'

_publ_section_title
;
 Reactivity of Tetrahalo- and Difluorodiboranes(4) toward Lewis Basic
 Platinum(0): Bis(boryl), Borylborato, and Doubly Boryl-Bridged Platinum
 Complexes.
;
_journal_issue 40
_journal_name_full 'Journal of the American Chemical Society'
_journal_page_first 13056
_journal_page_last 13063
_journal_paper_doi 10.1021/jacs.8b08428
_journal_volume 140
_journal_year 2018
_chemical_formula_moiety 'C43 H74 B2 Cl4 P2 Pt'
_chemical_formula_sum 'C43 H74 B2 Cl4 P2 Pt'
_chemical_formula_weight 1011.47
_space_group_crystal_system triclinic
_space_group_IT_number 2
_space_group_name_Hall '-P 1'
_space_group_name_H-M_alt 'P -1'
_atom_sites_solution_hydrogens mixed
_atom_sites_solution_primary iterative
_atom_sites_solution_secondary difmap
_audit_creation_method SHELXL-2014/7
_cell_angle_alpha 94.42(3)
_cell_angle_beta 99.270(19)
_cell_angle_gamma 96.16(2)
_cell_formula_units_Z 2
_cell_length_a 9.869(5)
_cell_length_b 11.089(6)
_cell_length_c 21.351(12)
_cell_measurement_reflns_used 9194
_cell_measurement_temperature 100(2)
_cell_measurement_theta_max 26.78
_cell_measurement_theta_min 2.61
_cell_volume 2282(2)
_computing_cell_refinement 'Saint+ ver. V8.34A (Bruker AXS)'
_computing_data_collection 'APEX2 ver. 2014.9 (Bruker AXS)'
_computing_data_reduction 'Saint+ ver. V8.34A (Bruker AXS)'
_computing_molecular_graphics 'ShelXLe (Huebschle et all, 2011)'
_computing_publication_material 'SHELXL-2014/7 (Sheldrick, 2014)'
_computing_structure_refinement 'SHELXL-2014/7 (Sheldrick, 2014)'
_computing_structure_solution 'SHELXT (Sheldrick, 2014)'
_diffrn_ambient_temperature 100(2)
_diffrn_detector 'CMOS area detector (Photon 100)'
_diffrn_detector_area_resol_mean 10.24
_diffrn_measured_fraction_theta_full 0.999
_diffrn_measured_fraction_theta_max 0.999
_diffrn_measurement_device_type 'Bruker D8 Quest'
_diffrn_measurement_method '\f and \w scans'
_diffrn_radiation_monochromator 'multi-layer mirror'
_diffrn_radiation_type MoK\a
_diffrn_radiation_wavelength 0.71073
_diffrn_reflns_av_R_equivalents 0.0293
_diffrn_reflns_av_unetI/netI 0.0232
_diffrn_reflns_Laue_measured_fraction_full 0.999
_diffrn_reflns_Laue_measured_fraction_max 0.999
_diffrn_reflns_limit_h_max 12
_diffrn_reflns_limit_h_min -12
_diffrn_reflns_limit_k_max 13
_diffrn_reflns_limit_k_min -13
_diffrn_reflns_limit_l_max 26
_diffrn_reflns_limit_l_min -26
_diffrn_reflns_number 41159
_diffrn_reflns_point_group_measured_fraction_full 0.999
_diffrn_reflns_point_group_measured_fraction_max 0.999
_diffrn_reflns_theta_full 26.000
_diffrn_reflns_theta_max 26.371
_diffrn_reflns_theta_min 2.466
_diffrn_source 'microfocus sealed tube (Incoatec ImS)'
_exptl_absorpt_coefficient_mu 3.408
_exptl_absorpt_correction_T_max 0.7454
_exptl_absorpt_correction_T_min 0.5919
_exptl_absorpt_correction_type multi-scan
_exptl_absorpt_process_details 'SadAbs 2014/5 (Bruker AXS)'
_exptl_crystal_colour yellow
_exptl_crystal_density_diffrn 1.472
_exptl_crystal_description plate
_exptl_crystal_F_000 1036
_exptl_crystal_size_max 0.15
_exptl_crystal_size_mid 0.13
_exptl_crystal_size_min 0.03
_refine_diff_density_max 2.278
_refine_diff_density_min -1.164
_refine_diff_density_rms 0.093
_refine_ls_extinction_method none
_refine_ls_goodness_of_fit_ref 1.054
_refine_ls_hydrogen_treatment constr
_refine_ls_matrix_type full
_refine_ls_number_parameters 526
_refine_ls_number_reflns 9324
_refine_ls_number_restraints 280
_refine_ls_restrained_S_all 1.079
_refine_ls_R_factor_all 0.0279
_refine_ls_R_factor_gt 0.0242
_refine_ls_shift/su_max 0.004
_refine_ls_shift/su_mean 0.000
_refine_ls_structure_factor_coef Fsqd
_refine_ls_weighting_details 'w=1/[\s^2^(Fo^2^)+(0.0205P)^2^+5.3555P] where P=(Fo^2^+2Fc^2^)/3'
_refine_ls_weighting_scheme calc
_refine_ls_wR_factor_gt 0.0545
_refine_ls_wR_factor_ref 0.0562
_reflns_Friedel_coverage 0.000
_reflns_number_gt 8664
_reflns_number_total 9324
_reflns_threshold_expression 'I > 2\s(I)'
_cod_data_source_file ja8b08428_si_003.cif
_cod_data_source_block 2
_cod_database_code 4133085
_shelx_shelxl_version_number 2014/7
_shelx_space_group_comment
;
The symmetry employed for this shelxl refinement is uniquely defined
by the following loop, which should always be used as a source of
symmetry information in preference to the above space-group names.
They are only intended as comments.
;

loop_
_space_group_symop_operation_xyz
'x, y, z'
'-x, -y, -z'

loop_
_atom_site_label
_atom_site_type_symbol
_atom_site_fract_x
_atom_site_fract_y
_atom_site_fract_z
_atom_site_U_iso_or_equiv
_atom_site_adp_type
_atom_site_occupancy
_atom_site_site_symmetry_order
_atom_site_calc_flag
_atom_site_refinement_flags_posn
_atom_site_refinement_flags_adp
_atom_site_refinement_flags_occupancy
_atom_site_disorder_assembly
_atom_site_disorder_group
Pt1_2 Pt 0.65604(2) 0.70464(2) 0.75440(2) 0.01320(4) Uani 1 1 d . . . . .
P2_2 P 0.71654(7) 0.78333(7) 0.66442(3) 0.01351(14) Uani 1 1 d . . . . .
P1_2 P 0.64332(7) 0.57328(7) 0.83388(3) 0.01303(14) Uani 1 1 d . . . . .
C1_4 C 0.9598(5) 0.9492(4) 0.4735(2) 0.0352(10) Uani 0.5 1 d G U P A -1
C2_4 C 1.0891(5) 0.9485(4) 0.5116(2) 0.0361(11) Uani 0.5 1 d G U P A -1
H2_4 H 1.1411 0.8824 0.5058 0.043 Uiso 0.5 1 d G U P A -1
C3_4 C 1.1419(4) 1.0450(5) 0.5583(2) 0.0400(11) Uani 0.5 1 d G U P A -1
H3_4 H 1.2296 1.0445 0.5841 0.048 Uiso 0.5 1 d G U P A -1
C4_4 C 1.0652(5) 1.1424(4) 0.5669(2) 0.0412(12) Uani 0.5 1 d G U P A -1
H4_4 H 1.1010 1.2079 0.5985 0.049 Uiso 0.5 1 d G U P A -1
C5_4 C 0.9359(5) 1.1432(4) 0.5287(2) 0.0392(11) Uani 0.5 1 d G U P A -1
H5_4 H 0.8839 1.2092 0.5346 0.047 Uiso 0.5 1 d G U P A -1
C6_4 C 0.8832(4) 1.0466(5) 0.4821(2) 0.0364(11) Uani 0.5 1 d G U P A -1
H6_4 H 0.7954 1.0471 0.4562 0.044 Uiso 0.5 1 d G U P A -1
C7_4 C 0.9025(7) 0.8444(5) 0.4228(3) 0.054(2) Uani 0.5 1 d G U P A -1
H7A_4 H 0.9792 0.8069 0.4086 0.081 Uiso 0.5 1 calc R U P A -1
H7B_4 H 0.8473 0.8752 0.3865 0.081 Uiso 0.5 1 calc R U P A -1
H7C_4 H 0.8442 0.7835 0.4407 0.081 Uiso 0.5 1 calc R U P A -1
C1_5 C 1.0430(7) 0.9635(7) 0.9971(3) 0.0416(15) Uiso 0.318(3) 1 d G U P B -1
C2_5 C 1.0516(8) 0.9794(8) 1.0633(3) 0.0421(16) Uiso 0.318(3) 1 d G U P B -1
H2_5 H 1.1185 0.9426 1.0902 0.050 Uiso 0.318(3) 1 d G U P B -1
C3_5 C 0.9615(9) 1.0493(8) 1.0901(3) 0.0388(16) Uiso 0.318(3) 1 d G U P B -1
H3_5 H 0.9673 1.0601 1.1350 0.047 Uiso 0.318(3) 1 d G U P B -1
C4_5 C 0.8629(8) 1.1035(8) 1.0505(4) 0.0400(16) Uiso 0.318(3) 1 d G U P B -1
H4_5 H 0.8018 1.1510 1.0686 0.048 Uiso 0.318(3) 1 d G U P B -1
C5_5 C 0.8543(9) 1.0876(9) 0.9842(4) 0.0405(15) Uiso 0.318(3) 1 d G U P B -1
H5_5 H 0.7874 1.1244 0.9574 0.049 Uiso 0.318(3) 1 d G U P B -1
C6_5 C 0.9443(9) 1.0177(9) 0.9575(3) 0.0401(15) Uiso 0.318(3) 1 d G U P B -1
H6_5 H 0.9385 1.0069 0.9125 0.048 Uiso 0.318(3) 1 d G U P B -1
C7_5 C 1.1407(10) 0.8875(9) 0.9681(5) 0.050(3) Uiso 0.318(3) 1 d G U P B -1
H7A_5 H 1.1261 0.8913 0.9218 0.075 Uiso 0.318(3) 1 calc R U P B -1
H7B_5 H 1.1226 0.8027 0.9774 0.075 Uiso 0.318(3) 1 calc R U P B -1
H7C_5 H 1.2366 0.9196 0.9863 0.075 Uiso 0.318(3) 1 calc R U P B -1
C1_6 C 1.0675(11) 0.9657(11) 1.0201(6) 0.0398(16) Uiso 0.182(3) 1 d G U P B -3
C2_6 C 1.0033(14) 1.0290(13) 1.0640(5) 0.0386(16) Uiso 0.182(3) 1 d G U P B -3
H2_6 H 1.0334 1.0271 1.1084 0.046 Uiso 0.182(3) 1 d G U P B -3
C3_6 C 0.8946(15) 1.0950(14) 1.0424(6) 0.0381(17) Uiso 0.182(3) 1 d G U P B -3
H3_6 H 0.8509 1.1379 1.0722 0.046 Uiso 0.182(3) 1 d G U P B -3
C4_6 C 0.8501(14) 1.0977(15) 0.9770(7) 0.0398(16) Uiso 0.182(3) 1 d G U P B -3
H4_6 H 0.7763 1.1425 0.9623 0.048 Uiso 0.182(3) 1 d G U P B -3
C5_6 C 0.9144(15) 1.0344(15) 0.9330(5) 0.0409(17) Uiso 0.182(3) 1 d G U P B -3
H5_6 H 0.8843 1.0363 0.8886 0.049 Uiso 0.182(3) 1 d G U P B -3
C6_6 C 1.0231(13) 0.9685(13) 0.9546(5) 0.0389(18) Uiso 0.182(3) 1 d G U P B -3
H6_6 H 1.0667 0.9255 0.9248 0.047 Uiso 0.182(3) 1 d G U P B -3
C7_6 C 1.1856(15) 0.8941(16) 1.0435(8) 0.047(3) Uiso 0.182(3) 1 d G U P B -3
H7A_6 H 1.1599 0.8078 1.0281 0.070 Uiso 0.182(3) 1 calc R U P B -3
H7B_6 H 1.2044 0.9028 1.0902 0.070 Uiso 0.182(3) 1 calc R U P B -3
H7C_6 H 1.2686 0.9254 1.0273 0.070 Uiso 0.182(3) 1 calc R U P B -3
B1_7 B 0.5271(2) 0.8176(3) 0.77693(18) 0.0232(5) Uani 0.636(6) 1 d D U P B 1
B2_7 B 0.3581(2) 0.80188(19) 0.74984(11) 0.0238(5) Uani 0.636(6) 1 d D U P B 1
Cl1_7 Cl 0.6046(2) 0.9541(2) 0.82698(12) 0.0160(4) Uani 0.636(6) 1 d D . P B 1
Cl2_7 Cl 0.3234(3) 0.8919(2) 0.67861(11) 0.0232(4) Uani 0.636(6) 1 d D U P B 1
Cl3_7 Cl 0.2523(2) 0.8545(3) 0.80885(11) 0.0257(4) Uani 0.636(6) 1 d D U P B 1
Cl4_7 Cl 0.2886(2) 0.63392(19) 0.72141(12) 0.0246(4) Uani 0.636(6) 1 d D U P B 1
B1_8 B 0.5175(3) 0.8168(4) 0.7695(2) 0.0244(5) Uani 0.364(6) 1 d DG U P B 2
B2_8 B 0.3502(3) 0.7866(3) 0.73920(15) 0.0241(5) Uani 0.364(6) 1 d DG U P B 2
Cl1_8 Cl 0.5728(4) 0.9505(4) 0.8252(3) 0.0338(10) Uani 0.364(6) 1 d DG U P B 2
Cl2_8 Cl 0.3087(6) 0.8824(4) 0.67082(18) 0.0219(7) Uani 0.364(6) 1 d DG U P B 2
Cl3_8 Cl 0.2330(3) 0.8182(4) 0.79697(19) 0.0260(6) Uani 0.364(6) 1 d DG U P B 2
Cl4_8 Cl 0.3046(4) 0.6174(3) 0.7064(2) 0.0306(7) Uani 0.364(6) 1 d DG U P B 2
C1_1 C 0.6072(3) 0.6258(3) 0.91264(13) 0.0150(6) Uani 1 1 d . . . . .
H1_1 H 0.6169 0.5571 0.9401 0.018 Uiso 1 1 calc R U . . .
C2_1 C 0.7111(3) 0.7349(3) 0.94524(14) 0.0183(6) Uani 1 1 d . . . . .
H2A_1 H 0.8056 0.7107 0.9513 0.022 Uiso 1 1 calc R U . . .
H2B_1 H 0.7089 0.8024 0.9175 0.022 Uiso 1 1 calc R U . . .
C3_1 C 0.6765(3) 0.7788(3) 1.00985(15) 0.0229(6) Uani 1 1 d . . . . .
H3A_1 H 0.6891 0.7143 1.0392 0.027 Uiso 1 1 calc R U . . .
H3B_1 H 0.7413 0.8518 1.0285 0.027 Uiso 1 1 calc R U . . .
C4_1 C 0.5288(4) 0.8097(3) 1.00371(16) 0.0264(7) Uani 1 1 d . . . . .
H4A_1 H 0.5184 0.8793 0.9777 0.032 Uiso 1 1 calc R U . . .
H4B_1 H 0.5085 0.8340 1.0465 0.032 Uiso 1 1 calc R U . . .
C5_1 C 0.4266(3) 0.7005(3) 0.97251(15) 0.0250(7) Uani 1 1 d . . . . .
H5A_1 H 0.3316 0.7236 0.9672 0.030 Uiso 1 1 calc R U . . .
H5B_1 H 0.4311 0.6335 1.0006 0.030 Uiso 1 1 calc R U . . .
C6_1 C 0.4584(3) 0.6560(3) 0.90754(14) 0.0203(6) Uani 1 1 d . . . . .
H6A_1 H 0.4440 0.7198 0.8780 0.024 Uiso 1 1 calc R U . . .
H6B_1 H 0.3938 0.5824 0.8897 0.024 Uiso 1 1 calc R U . . .
C7_1 C 0.5075(3) 0.4458(3) 0.80222(14) 0.0168(6) Uani 1 1 d . . . . .
H7_1 H 0.4181 0.4816 0.7978 0.020 Uiso 1 1 calc R U . . .
C8_1 C 0.4908(3) 0.3408(3) 0.84424(15) 0.0246(7) Uani 1 1 d . . . . .
H8A_1 H 0.4792 0.3734 0.8873 0.029 Uiso 1 1 calc R U . . .
H8B_1 H 0.5748 0.2985 0.8487 0.029 Uiso 1 1 calc R U . . .
C9_1 C 0.3637(4) 0.2501(3) 0.81397(17) 0.0297(8) Uani 1 1 d . . . . .
H9A_1 H 0.3547 0.1814 0.8406 0.036 Uiso 1 1 calc R U . . .
H9B_1 H 0.2791 0.2912 0.8123 0.036 Uiso 1 1 calc R U . . .
C10_1 C 0.3770(4) 0.2013(3) 0.74675(18) 0.0316(8) Uani 1 1 d . . . . .
H10A_1 H 0.4568 0.1539 0.7489 0.038 Uiso 1 1 calc R U . . .
H10B_1 H 0.2926 0.1459 0.7276 0.038 Uiso 1 1 calc R U . . .
C11_1 C 0.3972(4) 0.3043(3) 0.70486(16) 0.0308(8) Uani 1 1 d . . . . .
H11A_1 H 0.3126 0.3456 0.6986 0.037 Uiso 1 1 calc R U . . .
H11B_1 H 0.4116 0.2702 0.6625 0.037 Uiso 1 1 calc R U . . .
C12_1 C 0.5215(3) 0.3976(3) 0.73461(15) 0.0257(7) Uani 1 1 d . . . . .
H12A_1 H 0.6077 0.3588 0.7361 0.031 Uiso 1 1 calc R U . . .
H12B_1 H 0.5276 0.4663 0.7078 0.031 Uiso 1 1 calc R U . . .
C13_1 C 0.8102(3) 0.5081(3) 0.84708(13) 0.0151(6) Uani 1 1 d . . . . .
H13_1 H 0.8046 0.4422 0.8117 0.018 Uiso 1 1 calc R U . . .
C14_1 C 0.8402(3) 0.4481(3) 0.90976(14) 0.0174(6) Uani 1 1 d . . . . .
H14A_1 H 0.8481 0.5104 0.9464 0.021 Uiso 1 1 calc R U . . .
H14B_1 H 0.7624 0.3853 0.9121 0.021 Uiso 1 1 calc R U . . .
C15_1 C 0.9745(3) 0.3891(3) 0.91394(15) 0.0215(6) Uani 1 1 d . . . . .
H15A_1 H 0.9936 0.3545 0.9554 0.026 Uiso 1 1 calc R U . . .
H15B_1 H 0.9633 0.3216 0.8797 0.026 Uiso 1 1 calc R U . . .
C16_1 C 1.0963(3) 0.4812(3) 0.90751(16) 0.0246(7) Uani 1 1 d . . . . .
H16A_1 H 1.1803 0.4396 0.9080 0.030 Uiso 1 1 calc R U . . .
H16B_1 H 1.1137 0.5443 0.9442 0.030 Uiso 1 1 calc R U . . .
C17_1 C 1.0675(3) 0.5415(3) 0.84571(15) 0.0241(7) Uani 1 1 d . . . . .
H17A_1 H 1.0590 0.4795 0.8089 0.029 Uiso 1 1 calc R U . . .
H17B_1 H 1.1460 0.6038 0.8436 0.029 Uiso 1 1 calc R U . . .
C18_1 C 0.9346(3) 0.6016(3) 0.84181(14) 0.0190(6) Uani 1 1 d . . . . .
H18A_1 H 0.9166 0.6378 0.8008 0.023 Uiso 1 1 calc R U . . .
H18B_1 H 0.9459 0.6679 0.8767 0.023 Uiso 1 1 calc R U . . .
C19_1 C 0.8026(3) 0.9407(3) 0.67407(14) 0.0177(6) Uani 1 1 d . . . . .
H19_1 H 0.8543 0.9521 0.6379 0.021 Uiso 1 1 calc R U . . .
C20_1 C 0.9076(3) 0.9628(3) 0.73708(15) 0.0227(7) Uani 1 1 d . . . . .
H20A_1 H 0.8592 0.9449 0.7731 0.027 Uiso 1 1 calc R U . . .
H20B_1 H 0.9789 0.9068 0.7358 0.027 Uiso 1 1 calc R U . . .
C21_1 C 0.9773(4) 1.0943(3) 0.74788(17) 0.0313(8) Uani 1 1 d . . . . .
H21A_1 H 1.0386 1.1070 0.7899 0.038 Uiso 1 1 calc R U . . .
H21B_1 H 1.0352 1.1089 0.7148 0.038 Uiso 1 1 calc R U . . .
C22_1 C 0.8724(4) 1.1847(3) 0.74548(17) 0.0323(8) Uani 1 1 d . . . . .
H22A_1 H 0.9209 1.2686 0.7502 0.039 Uiso 1 1 calc R U . . .
H22B_1 H 0.8208 1.1761 0.7813 0.039 Uiso 1 1 calc R U . . .
C23_1 C 0.7710(4) 1.1633(3) 0.68235(16) 0.0272(7) Uani 1 1 d . . . . .
H23A_1 H 0.7018 1.2216 0.6822 0.033 Uiso 1 1 calc R U . . .
H23B_1 H 0.8218 1.1778 0.6467 0.033 Uiso 1 1 calc R U . . .
C24_1 C 0.6974(3) 1.0334(3) 0.67265(15) 0.0211(6) Uani 1 1 d . . . . .
H24A_1 H 0.6339 1.0210 0.6312 0.025 Uiso 1 1 calc R U . . .
H24B_1 H 0.6416 1.0205 0.7067 0.025 Uiso 1 1 calc R U . . .
C25_1 C 0.5778(3) 0.7727(3) 0.59479(13) 0.0155(6) Uani 1 1 d . . . . .
H25_1 H 0.5066 0.8214 0.6088 0.019 Uiso 1 1 calc R U . . .
C26_1 C 0.5043(3) 0.6421(3) 0.57763(15) 0.0221(7) Uani 1 1 d . . . . .
H26A_1 H 0.5674 0.5897 0.5604 0.027 Uiso 1 1 calc R U . . .
H26B_1 H 0.4790 0.6086 0.6164 0.027 Uiso 1 1 calc R U . . .
C27_1 C 0.3739(3) 0.6420(3) 0.52800(16) 0.0264(7) Uani 1 1 d . . . . .
H27A_1 H 0.3299 0.5571 0.5159 0.032 Uiso 1 1 calc R U . . .
H27B_1 H 0.3074 0.6881 0.5469 0.032 Uiso 1 1 calc R U . . .
C28_1 C 0.4066(4) 0.6990(3) 0.46865(15) 0.0267(7) Uani 1 1 d . . . . .
H28A_1 H 0.3194 0.7021 0.4388 0.032 Uiso 1 1 calc R U . . .
H28B_1 H 0.4646 0.6477 0.4469 0.032 Uiso 1 1 calc R U . . .
C29_1 C 0.4826(3) 0.8277(3) 0.48579(15) 0.0237(7) Uani 1 1 d . . . . .
H29A_1 H 0.4209 0.8811 0.5034 0.028 Uiso 1 1 calc R U . . .
H29B_1 H 0.5073 0.8609 0.4468 0.028 Uiso 1 1 calc R U . . .
C30_1 C 0.6140(3) 0.8272(3) 0.53483(14) 0.0188(6) Uani 1 1 d . . . . .
H30A_1 H 0.6602 0.9116 0.5463 0.023 Uiso 1 1 calc R U . . .
H30B_1 H 0.6787 0.7786 0.5162 0.023 Uiso 1 1 calc R U . . .
C31_1 C 0.8523(3) 0.6892(3) 0.64863(13) 0.0153(6) Uani 1 1 d . . . . .
H31_1 H 0.9359 0.7216 0.6809 0.018 Uiso 1 1 calc R U . . .
C32_1 C 0.8977(3) 0.6966(3) 0.58339(14) 0.0198(6) Uani 1 1 d . . . . .
H32A_1 H 0.8209 0.6601 0.5493 0.024 Uiso 1 1 calc R U . . .
H32B_1 H 0.9210 0.7830 0.5763 0.024 Uiso 1 1 calc R U . . .
C33_1 C 1.0234(3) 0.6289(3) 0.58073(15) 0.0256(7) Uani 1 1 d . . . . .
H33A_1 H 1.0494 0.6314 0.5379 0.031 Uiso 1 1 calc R U . . .
H33B_1 H 1.1023 0.6702 0.6124 0.031 Uiso 1 1 calc R U . . .
C34_1 C 0.9949(4) 0.4974(3) 0.59439(17) 0.0300(8) Uani 1 1 d . . . . .
H34A_1 H 1.0810 0.4585 0.5958 0.036 Uiso 1 1 calc R U . . .
H34B_1 H 0.9251 0.4531 0.5593 0.036 Uiso 1 1 calc R U . . .
C35_1 C 0.9425(3) 0.4865(3) 0.65721(16) 0.0242(7) Uani 1 1 d . . . . .
H35A_1 H 0.9162 0.3995 0.6621 0.029 Uiso 1 1 calc R U . . .
H35B_1 H 1.0177 0.5192 0.6929 0.029 Uiso 1 1 calc R U . . .
C36_1 C 0.8184(3) 0.5557(3) 0.66031(15) 0.0204(6) Uani 1 1 d . . . . .
H36A_1 H 0.7908 0.5515 0.7027 0.025 Uiso 1 1 calc R U . . .
H36B_1 H 0.7395 0.5171 0.6278 0.025 Uiso 1 1 calc R U . . .

loop_
_atom_site_aniso_label
_atom_site_aniso_U_11
_atom_site_aniso_U_22
_atom_site_aniso_U_33
_atom_site_aniso_U_23
_atom_site_aniso_U_13
_atom_site_aniso_U_12
Pt1_2 0.01220(6) 0.01797(6) 0.00980(5) 0.00326(4) 0.00186(4) 0.00218(4)
P2_2 0.0129(3) 0.0175(3) 0.0094(3) 0.0026(3) 0.0013(3) -0.0013(3)
P1_2 0.0127(3) 0.0171(3) 0.0092(3) 0.0025(3) 0.0014(3) 0.0010(3)
C1_4 0.031(2) 0.044(2) 0.035(2) 0.0193(17) 0.0127(17) 0.0007(17)
C2_4 0.030(2) 0.045(2) 0.037(2) 0.0228(18) 0.0107(18) 0.0004(18)
C3_4 0.038(2) 0.048(2) 0.036(2) 0.0222(18) 0.0105(19) -0.0041(19)
C4_4 0.041(2) 0.049(2) 0.036(2) 0.019(2) 0.011(2) -0.0032(19)
C5_4 0.040(2) 0.046(2) 0.035(2) 0.0184(18) 0.0129(19) -0.0003(19)
C6_4 0.033(2) 0.045(2) 0.035(2) 0.0192(18) 0.0116(19) 0.0024(18)
C7_4 0.054(4) 0.061(3) 0.046(3) 0.006(3) 0.021(3) -0.012(3)
B1_7 0.0230(8) 0.0251(8) 0.0222(9) 0.0050(8) 0.0033(8) 0.0041(8)
B2_7 0.0234(8) 0.0257(8) 0.0228(9) 0.0048(8) 0.0036(8) 0.0042(8)
Cl1_7 0.0110(7) 0.0192(7) 0.0178(7) -0.0007(5) 0.0030(6) 0.0026(5)
Cl2_7 0.0223(8) 0.0269(7) 0.0193(7) 0.0073(6) -0.0038(6) 0.0066(6)
Cl3_7 0.0206(6) 0.0323(10) 0.0263(8) 0.0017(7) 0.0071(6) 0.0097(6)
Cl4_7 0.0165(6) 0.0260(7) 0.0302(9) 0.0049(6) 0.0002(6) 0.0016(5)
B1_8 0.0246(8) 0.0254(8) 0.0235(8) 0.0042(6) 0.0040(6) 0.0036(6)
B2_8 0.0230(7) 0.0257(7) 0.0236(7) 0.0045(6) 0.0027(6) 0.0035(6)
Cl1_8 0.0425(16) 0.0303(13) 0.0293(13) 0.0026(10) 0.0101(12) 0.0011(12)
Cl2_8 0.0211(11) 0.0237(10) 0.0191(10) 0.0039(9) -0.0027(9) 0.0034(9)
Cl3_8 0.0230(9) 0.0299(12) 0.0279(11) 0.0031(9) 0.0084(8) 0.0093(9)
Cl4_8 0.0238(10) 0.0325(10) 0.0313(12) 0.0101(9) -0.0050(9) -0.0064(9)
C1_1 0.0164(13) 0.0160(13) 0.0126(13) 0.0017(11) 0.0030(11) 0.0003(11)
C2_1 0.0202(14) 0.0174(14) 0.0166(14) 0.0019(11) 0.0035(11) -0.0015(12)
C3_1 0.0291(17) 0.0208(15) 0.0174(15) -0.0016(12) 0.0035(12) -0.0001(13)
C4_1 0.0344(18) 0.0252(16) 0.0214(16) -0.0007(13) 0.0086(14) 0.0081(14)
C5_1 0.0221(15) 0.0350(18) 0.0203(16) 0.0012(14) 0.0097(13) 0.0062(14)
C6_1 0.0164(14) 0.0294(16) 0.0157(14) 0.0024(12) 0.0043(11) 0.0033(12)
C7_1 0.0127(13) 0.0203(14) 0.0158(14) 0.0016(11) 0.0001(11) -0.0017(11)
C8_1 0.0265(16) 0.0214(16) 0.0217(16) 0.0045(13) -0.0032(13) -0.0065(13)
C9_1 0.0303(18) 0.0236(17) 0.0294(18) 0.0028(14) -0.0012(14) -0.0132(14)
C10_1 0.0247(17) 0.0242(17) 0.040(2) -0.0099(15) -0.0009(15) -0.0067(14)
C11_1 0.0263(17) 0.039(2) 0.0216(17) -0.0121(15) 0.0028(13) -0.0067(15)
C12_1 0.0214(15) 0.0334(18) 0.0189(15) -0.0050(13) 0.0045(12) -0.0080(14)
C13_1 0.0139(13) 0.0191(14) 0.0127(13) 0.0041(11) 0.0021(10) 0.0028(11)
C14_1 0.0174(14) 0.0202(14) 0.0144(14) 0.0063(11) 0.0013(11) 0.0002(12)
C15_1 0.0222(15) 0.0230(15) 0.0184(15) 0.0064(12) -0.0017(12) 0.0043(13)
C16_1 0.0151(14) 0.0358(18) 0.0235(16) 0.0104(14) -0.0002(12) 0.0050(13)
C17_1 0.0160(14) 0.0363(18) 0.0210(16) 0.0085(14) 0.0035(12) 0.0030(13)
C18_1 0.0159(14) 0.0237(15) 0.0178(15) 0.0076(12) 0.0029(11) 0.0005(12)
C19_1 0.0179(14) 0.0194(14) 0.0142(14) -0.0006(11) 0.0007(11) -0.0005(12)
C20_1 0.0217(15) 0.0238(16) 0.0183(15) -0.0023(12) -0.0038(12) -0.0027(13)
C21_1 0.0304(18) 0.0329(19) 0.0238(17) -0.0031(14) -0.0019(14) -0.0135(15)
C22_1 0.048(2) 0.0208(16) 0.0235(17) -0.0042(13) 0.0046(15) -0.0096(15)
C23_1 0.0404(19) 0.0179(15) 0.0230(17) 0.0011(13) 0.0071(14) 0.0005(14)
C24_1 0.0256(16) 0.0206(15) 0.0171(15) 0.0028(12) 0.0032(12) 0.0029(13)
C25_1 0.0122(13) 0.0204(14) 0.0124(13) 0.0027(11) 0.0000(10) -0.0022(11)
C26_1 0.0202(15) 0.0247(16) 0.0178(15) 0.0070(12) -0.0027(12) -0.0080(13)
C27_1 0.0201(15) 0.0297(17) 0.0243(17) 0.0032(14) -0.0048(13) -0.0078(13)
C28_1 0.0282(17) 0.0290(17) 0.0177(15) 0.0030(13) -0.0088(13) -0.0018(14)
C29_1 0.0259(16) 0.0248(16) 0.0180(15) 0.0050(12) -0.0042(12) 0.0021(13)
C30_1 0.0206(15) 0.0214(15) 0.0132(14) 0.0060(11) -0.0001(11) -0.0010(12)
C31_1 0.0150(13) 0.0184(14) 0.0130(13) 0.0029(11) 0.0042(11) 0.0011(11)
C32_1 0.0180(14) 0.0287(16) 0.0140(14) 0.0036(12) 0.0061(11) 0.0021(12)
C33_1 0.0212(15) 0.0394(19) 0.0178(15) 0.0001(14) 0.0076(12) 0.0059(14)
C34_1 0.0286(17) 0.0312(18) 0.0288(18) -0.0077(14) 0.0015(14) 0.0102(15)
C35_1 0.0222(15) 0.0189(15) 0.0298(17) 0.0033(13) 0.0004(13) 0.0000(13)
C36_1 0.0192(14) 0.0209(15) 0.0205(15) 0.0034(12) 0.0032(12) -0.0014(12)

loop_
_atom_type_symbol
_atom_type_description
_atom_type_scat_dispersion_real
_atom_type_scat_dispersion_imag
_atom_type_scat_source
C C 0.0033 0.0016 'International Tables Vol C Tables 4.2.6.8 and 6.1.1.4'
H H 0.0000 0.0000 'International Tables Vol C Tables 4.2.6.8 and 6.1.1.4'
B B 0.0013 0.0007 'International Tables Vol C Tables 4.2.6.8 and 6.1.1.4'
P P 0.1023 0.0942 'International Tables Vol C Tables 4.2.6.8 and 6.1.1.4'
Cl Cl 0.1484 0.1585 'International Tables Vol C Tables 4.2.6.8 and 6.1.1.4'
Pt Pt -1.7033 8.3905 'International Tables Vol C Tables 4.2.6.8 and 6.1.1.4'

loop_
_geom_angle_atom_site_label_1
_geom_angle_atom_site_label_2
_geom_angle_atom_site_label_3
_geom_angle
B1_7 Pt1_2 P2_2 100.66(13)
B1_8 Pt1_2 P2_2 97.45(14)
B1_7 Pt1_2 P1_2 99.83(13)
B1_8 Pt1_2 P1_2 102.87(14)
P2_2 Pt1_2 P1_2 159.42(3)
C19_1 P2_2 C25_1 106.45(14)
C19_1 P2_2 C31_1 104.45(14)
C25_1 P2_2 C31_1 111.17(14)
C19_1 P2_2 Pt1_2 117.07(10)
C25_1 P2_2 Pt1_2 116.21(10)
C31_1 P2_2 Pt1_2 100.77(10)
C1_1 P1_2 C7_1 105.66(13)
C1_1 P1_2 C13_1 107.25(13)
C7_1 P1_2 C13_1 106.90(14)
C1_1 P1_2 Pt1_2 121.63(10)
C7_1 P1_2 Pt1_2 107.79(10)
C13_1 P1_2 Pt1_2 106.83(9)
C6_4 C1_4 C2_4 120.0
C6_4 C1_4 C7_4 120.0
C2_4 C1_4 C7_4 120.0
C3_4 C2_4 C1_4 120.0
C3_4 C2_4 H2_4 120.0
C1_4 C2_4 H2_4 120.0
C2_4 C3_4 C4_4 120.0
C2_4 C3_4 H3_4 120.0
C4_4 C3_4 H3_4 120.0
C3_4 C4_4 C5_4 120.0
C3_4 C4_4 H4_4 120.0
C5_4 C4_4 H4_4 120.0
C6_4 C5_4 C4_4 120.0
C6_4 C5_4 H5_4 120.0
C4_4 C5_4 H5_4 120.0
C1_4 C6_4 C5_4 120.0
C1_4 C6_4 H6_4 120.0
C5_4 C6_4 H6_4 120.0
C1_4 C7_4 H7A_4 109.5
C1_4 C7_4 H7B_4 109.5
H7A_4 C7_4 H7B_4 109.5
C1_4 C7_4 H7C_4 109.5
H7A_4 C7_4 H7C_4 109.5
H7B_4 C7_4 H7C_4 109.5
C6_5 C1_5 C2_5 120.0
C6_5 C1_5 C7_5 120.0
C2_5 C1_5 C7_5 120.0
C3_5 C2_5 C1_5 120.0
C3_5 C2_5 H2_5 120.0
C1_5 C2_5 H2_5 120.0
C2_5 C3_5 C4_5 120.0
C2_5 C3_5 H3_5 120.0
C4_5 C3_5 H3_5 120.0
C5_5 C4_5 C3_5 120.0
C5_5 C4_5 H4_5 120.0
C3_5 C4_5 H4_5 120.0
C6_5 C5_5 C4_5 120.0
C6_5 C5_5 H5_5 120.0
C4_5 C5_5 H5_5 120.0
C5_5 C6_5 C1_5 120.0
C5_5 C6_5 H6_5 120.0
C1_5 C6_5 H6_5 120.0
C1_5 C7_5 H7A_5 109.5
C1_5 C7_5 H7B_5 109.5
H7A_5 C7_5 H7B_5 109.5
C1_5 C7_5 H7C_5 109.5
H7A_5 C7_5 H7C_5 109.5
H7B_5 C7_5 H7C_5 109.5
C2_6 C1_6 C6_6 120.0
C2_6 C1_6 C7_6 120.0
C6_6 C1_6 C7_6 120.0
C1_6 C2_6 C3_6 120.0
C1_6 C2_6 H2_6 120.0
C3_6 C2_6 H2_6 120.0
C4_6 C3_6 C2_6 120.0
C4_6 C3_6 H3_6 120.0
C2_6 C3_6 H3_6 120.0
C3_6 C4_6 C5_6 120.0
C3_6 C4_6 H4_6 120.0
C5_6 C4_6 H4_6 120.0
C6_6 C5_6 C4_6 120.0
C6_6 C5_6 H5_6 120.0
C4_6 C5_6 H5_6 120.0
C5_6 C6_6 C1_6 120.0
C5_6 C6_6 H6_6 120.0
C1_6 C6_6 H6_6 120.0
C1_6 C7_6 H7A_6 109.5
C1_6 C7_6 H7B_6 109.5
H7A_6 C7_6 H7B_6 109.5
C1_6 C7_6 H7C_6 109.5
H7A_6 C7_6 H7C_6 109.5
H7B_6 C7_6 H7C_6 109.5
B2_7 B1_7 Cl1_7 118.51(13)
B2_7 B1_7 Pt1_2 125.57(12)
Cl1_7 B1_7 Pt1_2 115.76(12)
B1_7 B2_7 Cl3_7 114.50(12)
B1_7 B2_7 Cl2_7 109.23(14)
Cl3_7 B2_7 Cl2_7 107.52(10)
B1_7 B2_7 Cl4_7 111.13(10)
Cl3_7 B2_7 Cl4_7 107.09(10)
Cl2_7 B2_7 Cl4_7 107.05(9)
B2_8 B1_8 Cl1_8 118.0
B2_8 B1_8 Pt1_2 123.30(16)
Cl1_8 B1_8 Pt1_2 118.41(17)
B1_8 B2_8 Cl3_8 114.3
B1_8 B2_8 Cl2_8 109.1
Cl3_8 B2_8 Cl2_8 107.6
B1_8 B2_8 Cl4_8 110.7
Cl3_8 B2_8 Cl4_8 107.1
Cl2_8 B2_8 Cl4_8 107.9
C6_1 C1_1 C2_1 111.1(2)
C6_1 C1_1 P1_2 110.66(19)
C2_1 C1_1 P1_2 112.14(19)
C6_1 C1_1 H1_1 107.6
C2_1 C1_1 H1_1 107.6
P1_2 C1_1 H1_1 107.6
C3_1 C2_1 C1_1 111.0(2)
C3_1 C2_1 H2A_1 109.4
C1_1 C2_1 H2A_1 109.4
C3_1 C2_1 H2B_1 109.4
C1_1 C2_1 H2B_1 109.4
H2A_1 C2_1 H2B_1 108.0
C4_1 C3_1 C2_1 111.6(3)
C4_1 C3_1 H3A_1 109.3
C2_1 C3_1 H3A_1 109.3
C4_1 C3_1 H3B_1 109.3
C2_1 C3_1 H3B_1 109.3
H3A_1 C3_1 H3B_1 108.0
C3_1 C4_1 C5_1 110.7(3)
C3_1 C4_1 H4A_1 109.5
C5_1 C4_1 H4A_1 109.5
C3_1 C4_1 H4B_1 109.5
C5_1 C4_1 H4B_1 109.5
H4A_1 C4_1 H4B_1 108.1
C4_1 C5_1 C6_1 111.3(3)
C4_1 C5_1 H5A_1 109.4
C6_1 C5_1 H5A_1 109.4
C4_1 C5_1 H5B_1 109.4
C6_1 C5_1 H5B_1 109.4
H5A_1 C5_1 H5B_1 108.0
C5_1 C6_1 C1_1 111.5(2)
C5_1 C6_1 H6A_1 109.3
C1_1 C6_1 H6A_1 109.3
C5_1 C6_1 H6B_1 109.3
C1_1 C6_1 H6B_1 109.3
H6A_1 C6_1 H6B_1 108.0
C12_1 C7_1 C8_1 110.9(3)
C12_1 C7_1 P1_2 110.9(2)
C8_1 C7_1 P1_2 116.9(2)
C12_1 C7_1 H7_1 105.8
C8_1 C7_1 H7_1 105.8
P1_2 C7_1 H7_1 105.8
C7_1 C8_1 C9_1 109.7(3)
C7_1 C8_1 H8A_1 109.7
C9_1 C8_1 H8A_1 109.7
C7_1 C8_1 H8B_1 109.7
C9_1 C8_1 H8B_1 109.7
H8A_1 C8_1 H8B_1 108.2
C10_1 C9_1 C8_1 110.8(3)
C10_1 C9_1 H9A_1 109.5
C8_1 C9_1 H9A_1 109.5
C10_1 C9_1 H9B_1 109.5
C8_1 C9_1 H9B_1 109.5
H9A_1 C9_1 H9B_1 108.1
C11_1 C10_1 C9_1 111.3(3)
C11_1 C10_1 H10A_1 109.4
C9_1 C10_1 H10A_1 109.4
C11_1 C10_1 H10B_1 109.4
C9_1 C10_1 H10B_1 109.4
H10A_1 C10_1 H10B_1 108.0
C10_1 C11_1 C12_1 111.5(3)
C10_1 C11_1 H11A_1 109.3
C12_1 C11_1 H11A_1 109.3
C10_1 C11_1 H11B_1 109.3
C12_1 C11_1 H11B_1 109.3
H11A_1 C11_1 H11B_1 108.0
C7_1 C12_1 C11_1 110.8(3)
C7_1 C12_1 H12A_1 109.5
C11_1 C12_1 H12A_1 109.5
C7_1 C12_1 H12B_1 109.5
C11_1 C12_1 H12B_1 109.5
H12A_1 C12_1 H12B_1 108.1
C14_1 C13_1 C18_1 109.5(2)
C14_1 C13_1 P1_2 114.9(2)
C18_1 C13_1 P1_2 112.5(2)
C14_1 C13_1 H13_1 106.4
C18_1 C13_1 H13_1 106.4
P1_2 C13_1 H13_1 106.4
C15_1 C14_1 C13_1 111.0(2)
C15_1 C14_1 H14A_1 109.4
C13_1 C14_1 H14A_1 109.4
C15_1 C14_1 H14B_1 109.4
C13_1 C14_1 H14B_1 109.4
H14A_1 C14_1 H14B_1 108.0
C16_1 C15_1 C14_1 111.4(3)
C16_1 C15_1 H15A_1 109.4
C14_1 C15_1 H15A_1 109.4
C16_1 C15_1 H15B_1 109.4
C14_1 C15_1 H15B_1 109.4
H15A_1 C15_1 H15B_1 108.0
C15_1 C16_1 C17_1 110.9(3)
C15_1 C16_1 H16A_1 109.5
C17_1 C16_1 H16A_1 109.5
C15_1 C16_1 H16B_1 109.5
C17_1 C16_1 H16B_1 109.5
H16A_1 C16_1 H16B_1 108.0
C16_1 C17_1 C18_1 110.9(3)
C16_1 C17_1 H17A_1 109.5
C18_1 C17_1 H17A_1 109.5
C16_1 C17_1 H17B_1 109.5
C18_1 C17_1 H17B_1 109.5
H17A_1 C17_1 H17B_1 108.0
C17_1 C18_1 C13_1 111.1(3)
C17_1 C18_1 H18A_1 109.4
C13_1 C18_1 H18A_1 109.4
C17_1 C18_1 H18B_1 109.4
C13_1 C18_1 H18B_1 109.4
H18A_1 C18_1 H18B_1 108.0
C24_1 C19_1 C20_1 110.4(2)
C24_1 C19_1 P2_2 111.5(2)
C20_1 C19_1 P2_2 109.9(2)
C24_1 C19_1 H19_1 108.3
C20_1 C19_1 H19_1 108.3
P2_2 C19_1 H19_1 108.3
C21_1 C20_1 C19_1 111.3(3)
C21_1 C20_1 H20A_1 109.4
C19_1 C20_1 H20A_1 109.4
C21_1 C20_1 H20B_1 109.4
C19_1 C20_1 H20B_1 109.4
H20A_1 C20_1 H20B_1 108.0
C22_1 C21_1 C20_1 111.8(3)
C22_1 C21_1 H21A_1 109.3
C20_1 C21_1 H21A_1 109.3
C22_1 C21_1 H21B_1 109.3
C20_1 C21_1 H21B_1 109.3
H21A_1 C21_1 H21B_1 107.9
C21_1 C22_1 C23_1 110.7(3)
C21_1 C22_1 H22A_1 109.5
C23_1 C22_1 H22A_1 109.5
C21_1 C22_1 H22B_1 109.5
C23_1 C22_1 H22B_1 109.5
H22A_1 C22_1 H22B_1 108.1
C24_1 C23_1 C22_1 110.9(3)
C24_1 C23_1 H23A_1 109.5
C22_1 C23_1 H23A_1 109.5
C24_1 C23_1 H23B_1 109.5
C22_1 C23_1 H23B_1 109.5
H23A_1 C23_1 H23B_1 108.1
C23_1 C24_1 C19_1 110.6(3)
C23_1 C24_1 H24A_1 109.5
C19_1 C24_1 H24A_1 109.5
C23_1 C24_1 H24B_1 109.5
C19_1 C24_1 H24B_1 109.5
H24A_1 C24_1 H24B_1 108.1
C30_1 C25_1 C26_1 110.3(2)
C30_1 C25_1 P2_2 117.4(2)
C26_1 C25_1 P2_2 112.1(2)
C30_1 C25_1 H25_1 105.3
C26_1 C25_1 H25_1 105.3
P2_2 C25_1 H25_1 105.3
C27_1 C26_1 C25_1 110.0(3)
C27_1 C26_1 H26A_1 109.7
C25_1 C26_1 H26A_1 109.7
C27_1 C26_1 H26B_1 109.7
C25_1 C26_1 H26B_1 109.7
H26A_1 C26_1 H26B_1 108.2
C28_1 C27_1 C26_1 111.6(3)
C28_1 C27_1 H27A_1 109.3
C26_1 C27_1 H27A_1 109.3
C28_1 C27_1 H27B_1 109.3
C26_1 C27_1 H27B_1 109.3
H27A_1 C27_1 H27B_1 108.0
C27_1 C28_1 C29_1 111.0(3)
C27_1 C28_1 H28A_1 109.4
C29_1 C28_1 H28A_1 109.4
C27_1 C28_1 H28B_1 109.4
C29_1 C28_1 H28B_1 109.4
H28A_1 C28_1 H28B_1 108.0
C28_1 C29_1 C30_1 110.8(3)
C28_1 C29_1 H29A_1 109.5
C30_1 C29_1 H29A_1 109.5
C28_1 C29_1 H29B_1 109.5
C30_1 C29_1 H29B_1 109.5
H29A_1 C29_1 H29B_1 108.1
C29_1 C30_1 C25_1 110.1(2)
C29_1 C30_1 H30A_1 109.6
C25_1 C30_1 H30A_1 109.6
C29_1 C30_1 H30B_1 109.6
C25_1 C30_1 H30B_1 109.6
H30A_1 C30_1 H30B_1 108.2
C36_1 C31_1 C32_1 109.8(2)
C36_1 C31_1 P2_2 112.9(2)
C32_1 C31_1 P2_2 116.0(2)
C36_1 C31_1 H31_1 105.7
C32_1 C31_1 H31_1 105.7
P2_2 C31_1 H31_1 105.7
C33_1 C32_1 C31_1 110.0(2)
C33_1 C32_1 H32A_1 109.7
C31_1 C32_1 H32A_1 109.7
C33_1 C32_1 H32B_1 109.7
C31_1 C32_1 H32B_1 109.7
H32A_1 C32_1 H32B_1 108.2
C34_1 C33_1 C32_1 111.7(3)
C34_1 C33_1 H33A_1 109.3
C32_1 C33_1 H33A_1 109.3
C34_1 C33_1 H33B_1 109.3
C32_1 C33_1 H33B_1 109.3
H33A_1 C33_1 H33B_1 108.0
C33_1 C34_1 C35_1 112.1(3)
C33_1 C34_1 H34A_1 109.2
C35_1 C34_1 H34A_1 109.2
C33_1 C34_1 H34B_1 109.2
C35_1 C34_1 H34B_1 109.2
H34A_1 C34_1 H34B_1 107.9
C36_1 C35_1 C34_1 111.5(3)
C36_1 C35_1 H35A_1 109.3
C34_1 C35_1 H35A_1 109.3
C36_1 C35_1 H35B_1 109.3
C34_1 C35_1 H35B_1 109.3
H35A_1 C35_1 H35B_1 108.0
C35_1 C36_1 C31_1 110.9(2)
C35_1 C36_1 H36A_1 109.5
C31_1 C36_1 H36A_1 109.5
C35_1 C36_1 H36B_1 109.5
C31_1 C36_1 H36B_1 109.5
H36A_1 C36_1 H36B_1 108.1

loop_
_geom_bond_atom_site_label_1
_geom_bond_atom_site_label_2
_geom_bond_distance
Pt1_2 B1_7 1.966(3)
Pt1_2 B1_8 1.992(4)
Pt1_2 P2_2 2.3076(13)
Pt1_2 P1_2 2.3297(12)
P2_2 C19_1 1.838(3)
P2_2 C25_1 1.839(3)
P2_2 C31_1 1.841(3)
P1_2 C1_1 1.839(3)
P1_2 C7_1 1.846(3)
P1_2 C13_1 1.858(3)
C1_4 C6_4 1.4000
C1_4 C2_4 1.4000
C1_4 C7_4 1.5199
C2_4 C3_4 1.3999
C2_4 H2_4 0.9500
C3_4 C4_4 1.4000
C3_4 H3_4 0.9500
C4_4 C5_4 1.4001
C4_4 H4_4 0.9501
C5_4 C6_4 1.4000
C5_4 H5_4 0.9501
C6_4 H6_4 0.9500
C7_4 H7A_4 0.9800
C7_4 H7B_4 0.9800
C7_4 H7C_4 0.9800
C1_5 C6_5 1.4000
C1_5 C2_5 1.4000
C1_5 C7_5 1.5200
C2_5 C3_5 1.3999
C2_5 H2_5 0.9501
C3_5 C4_5 1.4001
C3_5 H3_5 0.9500
C4_5 C5_5 1.4000
C4_5 H4_5 0.9499
C5_5 C6_5 1.3999
C5_5 H5_5 0.9499
C6_5 H6_5 0.9500
C7_5 H7A_5 0.9800
C7_5 H7B_5 0.9800
C7_5 H7C_5 0.9800
C1_6 C2_6 1.3999
C1_6 C6_6 1.4000
C1_6 C7_6 1.5201
C2_6 C3_6 1.4000
C2_6 H2_6 0.9500
C3_6 C4_6 1.3999
C3_6 H3_6 0.9500
C4_6 C5_6 1.4000
C4_6 H4_6 0.9500
C5_6 C6_6 1.3999
C5_6 H5_6 0.9502
C6_6 H6_6 0.9500
C7_6 H7A_6 0.9800
C7_6 H7B_6 0.9800
C7_6 H7C_6 0.9800
B1_7 B2_7 1.6609(13)
B1_7 Cl1_7 1.8043(13)
B2_7 Cl3_7 1.8604(12)
B2_7 Cl2_7 1.8882(13)
B2_7 Cl4_7 1.9302(14)
B1_8 B2_8 1.6611
B1_8 Cl1_8 1.8045
B2_8 Cl3_8 1.8609
B2_8 Cl2_8 1.8886
B2_8 Cl4_8 1.9306
C1_1 C6_1 1.530(4)
C1_1 C2_1 1.540(4)
C1_1 H1_1 1.0000
C2_1 C3_1 1.530(4)
C2_1 H2A_1 0.9900
C2_1 H2B_1 0.9900
C3_1 C4_1 1.521(5)
C3_1 H3A_1 0.9900
C3_1 H3B_1 0.9900
C4_1 C5_1 1.524(5)
C4_1 H4A_1 0.9900
C4_1 H4B_1 0.9900
C5_1 C6_1 1.528(4)
C5_1 H5A_1 0.9900
C5_1 H5B_1 0.9900
C6_1 H6A_1 0.9900
C6_1 H6B_1 0.9900
C7_1 C12_1 1.533(4)
C7_1 C8_1 1.535(4)
C7_1 H7_1 1.0000
C8_1 C9_1 1.540(4)
C8_1 H8A_1 0.9900
C8_1 H8B_1 0.9900
C9_1 C10_1 1.525(5)
C9_1 H9A_1 0.9900
C9_1 H9B_1 0.9900
C10_1 C11_1 1.520(5)
C10_1 H10A_1 0.9900
C10_1 H10B_1 0.9900
C11_1 C12_1 1.534(4)
C11_1 H11A_1 0.9900
C11_1 H11B_1 0.9900
C12_1 H12A_1 0.9900
C12_1 H12B_1 0.9900
C13_1 C14_1 1.541(4)
C13_1 C18_1 1.544(4)
C13_1 H13_1 1.0000
C14_1 C15_1 1.533(4)
C14_1 H14A_1 0.9900
C14_1 H14B_1 0.9900
C15_1 C16_1 1.522(4)
C15_1 H15A_1 0.9900
C15_1 H15B_1 0.9900
C16_1 C17_1 1.525(4)
C16_1 H16A_1 0.9900
C16_1 H16B_1 0.9900
C17_1 C18_1 1.527(4)
C17_1 H17A_1 0.9900
C17_1 H17B_1 0.9900
C18_1 H18A_1 0.9900
C18_1 H18B_1 0.9900
C19_1 C24_1 1.537(4)
C19_1 C20_1 1.546(4)
C19_1 H19_1 1.0000
C20_1 C21_1 1.528(4)
C20_1 H20A_1 0.9900
C20_1 H20B_1 0.9900
C21_1 C22_1 1.514(5)
C21_1 H21A_1 0.9900
C21_1 H21B_1 0.9900
C22_1 C23_1 1.529(5)
C22_1 H22A_1 0.9900
C22_1 H22B_1 0.9900
C23_1 C24_1 1.525(4)
C23_1 H23A_1 0.9900
C23_1 H23B_1 0.9900
C24_1 H24A_1 0.9900
C24_1 H24B_1 0.9900
C25_1 C30_1 1.533(4)
C25_1 C26_1 1.538(4)
C25_1 H25_1 1.0000
C26_1 C27_1 1.529(4)
C26_1 H26A_1 0.9900
C26_1 H26B_1 0.9900
C27_1 C28_1 1.523(5)
C27_1 H27A_1 0.9900
C27_1 H27B_1 0.9900
C28_1 C29_1 1.528(4)
C28_1 H28A_1 0.9900
C28_1 H28B_1 0.9900
C29_1 C30_1 1.530(4)
C29_1 H29A_1 0.9900
C29_1 H29B_1 0.9900
C30_1 H30A_1 0.9900
C30_1 H30B_1 0.9900
C31_1 C36_1 1.531(4)
C31_1 C32_1 1.536(4)
C31_1 H31_1 1.0000
C32_1 C33_1 1.524(4)
C32_1 H32A_1 0.9900
C32_1 H32B_1 0.9900
C33_1 C34_1 1.515(5)
C33_1 H33A_1 0.9900
C33_1 H33B_1 0.9900
C34_1 C35_1 1.522(5)
C34_1 H34A_1 0.9900
C34_1 H34B_1 0.9900
C35_1 C36_1 1.521(4)
C35_1 H35A_1 0.9900
C35_1 H35B_1 0.9900
C36_1 H36A_1 0.9900
C36_1 H36B_1 0.9900

loop_
_geom_torsion_atom_site_label_1
_geom_torsion_atom_site_label_2
_geom_torsion_atom_site_label_3
_geom_torsion_atom_site_label_4
_geom_torsion
C6_4 C1_4 C2_4 C3_4 0.0
C7_4 C1_4 C2_4 C3_4 -180.0
C1_4 C2_4 C3_4 C4_4 0.0
C2_4 C3_4 C4_4 C5_4 0.0
C3_4 C4_4 C5_4 C6_4 0.0
C2_4 C1_4 C6_4 C5_4 0.0
C7_4 C1_4 C6_4 C5_4 180.0
C4_4 C5_4 C6_4 C1_4 0.0
C6_5 C1_5 C2_5 C3_5 0.0
C7_5 C1_5 C2_5 C3_5 -180.0
C1_5 C2_5 C3_5 C4_5 0.0
C2_5 C3_5 C4_5 C5_5 0.0
C3_5 C4_5 C5_5 C6_5 0.0
C4_5 C5_5 C6_5 C1_5 0.0
C2_5 C1_5 C6_5 C5_5 0.0
C7_5 C1_5 C6_5 C5_5 180.0
C6_6 C1_6 C2_6 C3_6 0.0
C7_6 C1_6 C2_6 C3_6 180.0
C1_6 C2_6 C3_6 C4_6 0.0
C2_6 C3_6 C4_6 C5_6 0.0
C3_6 C4_6 C5_6 C6_6 0.0
C4_6 C5_6 C6_6 C1_6 0.0
C2_6 C1_6 C6_6 C5_6 0.0
C7_6 C1_6 C6_6 C5_6 180.0
Cl1_7 B1_7 B2_7 Cl3_7 -40.3(3)
Pt1_2 B1_7 B2_7 Cl3_7 144.4(2)
Cl1_7 B1_7 B2_7 Cl2_7 80.3(2)
Pt1_2 B1_7 B2_7 Cl2_7 -95.0(3)
Cl1_7 B1_7 B2_7 Cl4_7 -161.78(18)
Pt1_2 B1_7 B2_7 Cl4_7 22.9(3)
Cl1_8 B1_8 B2_8 Cl3_8 -38.8
Pt1_2 B1_8 B2_8 Cl3_8 134.8(3)
Cl1_8 B1_8 B2_8 Cl2_8 81.6
Pt1_2 B1_8 B2_8 Cl2_8 -104.8(3)
Cl1_8 B1_8 B2_8 Cl4_8 -159.8
Pt1_2 B1_8 B2_8 Cl4_8 13.8(3)
C7_1 P1_2 C1_1 C6_1 -54.3(2)
C13_1 P1_2 C1_1 C6_1 -168.1(2)
Pt1_2 P1_2 C1_1 C6_1 68.8(2)
C7_1 P1_2 C1_1 C2_1 -178.9(2)
C13_1 P1_2 C1_1 C2_1 67.3(2)
Pt1_2 P1_2 C1_1 C2_1 -55.9(2)
C6_1 C1_1 C2_1 C3_1 54.2(3)
P1_2 C1_1 C2_1 C3_1 178.6(2)
C1_1 C2_1 C3_1 C4_1 -55.6(3)
C2_1 C3_1 C4_1 C5_1 56.6(4)
C3_1 C4_1 C5_1 C6_1 -56.5(4)
C4_1 C5_1 C6_1 C1_1 55.8(4)
C2_1 C1_1 C6_1 C5_1 -54.5(3)
P1_2 C1_1 C6_1 C5_1 -179.7(2)
C1_1 P1_2 C7_1 C12_1 177.0(2)
C13_1 P1_2 C7_1 C12_1 -68.9(2)
Pt1_2 P1_2 C7_1 C12_1 45.6(2)
C1_1 P1_2 C7_1 C8_1 -54.5(3)
C13_1 P1_2 C7_1 C8_1 59.5(3)
Pt1_2 P1_2 C7_1 C8_1 174.0(2)
C12_1 C7_1 C8_1 C9_1 -57.7(4)
P1_2 C7_1 C8_1 C9_1 173.9(2)
C7_1 C8_1 C9_1 C10_1 57.7(4)
C8_1 C9_1 C10_1 C11_1 -56.8(4)
C9_1 C10_1 C11_1 C12_1 55.3(4)
C8_1 C7_1 C12_1 C11_1 56.5(4)
P1_2 C7_1 C12_1 C11_1 -172.0(2)
C10_1 C11_1 C12_1 C7_1 -55.0(4)
C1_1 P1_2 C13_1 C14_1 31.5(2)
C7_1 P1_2 C13_1 C14_1 -81.4(2)
Pt1_2 P1_2 C13_1 C14_1 163.42(18)
C1_1 P1_2 C13_1 C18_1 -94.7(2)
C7_1 P1_2 C13_1 C18_1 152.4(2)
Pt1_2 P1_2 C13_1 C18_1 37.2(2)
C18_1 C13_1 C14_1 C15_1 -56.3(3)
P1_2 C13_1 C14_1 C15_1 175.9(2)
C13_1 C14_1 C15_1 C16_1 56.5(3)
C14_1 C15_1 C16_1 C17_1 -56.1(4)
C15_1 C16_1 C17_1 C18_1 56.4(4)
C16_1 C17_1 C18_1 C13_1 -57.4(3)
C14_1 C13_1 C18_1 C17_1 57.0(3)
P1_2 C13_1 C18_1 C17_1 -173.8(2)
C25_1 P2_2 C19_1 C24_1 49.5(2)
C31_1 P2_2 C19_1 C24_1 167.2(2)
Pt1_2 P2_2 C19_1 C24_1 -82.4(2)
C25_1 P2_2 C19_1 C20_1 172.2(2)
C31_1 P2_2 C19_1 C20_1 -70.1(2)
Pt1_2 P2_2 C19_1 C20_1 40.2(2)
C24_1 C19_1 C20_1 C21_1 -54.6(4)
P2_2 C19_1 C20_1 C21_1 -177.9(2)
C19_1 C20_1 C21_1 C22_1 54.9(4)
C20_1 C21_1 C22_1 C23_1 -56.0(4)
C21_1 C22_1 C23_1 C24_1 57.6(4)
C22_1 C23_1 C24_1 C19_1 -58.0(4)
C20_1 C19_1 C24_1 C23_1 56.2(3)
P2_2 C19_1 C24_1 C23_1 178.6(2)
C19_1 P2_2 C25_1 C30_1 46.1(3)
C31_1 P2_2 C25_1 C30_1 -67.1(3)
Pt1_2 P2_2 C25_1 C30_1 178.45(19)
C19_1 P2_2 C25_1 C26_1 175.2(2)
C31_1 P2_2 C25_1 C26_1 62.1(2)
Pt1_2 P2_2 C25_1 C26_1 -52.4(2)
C30_1 C25_1 C26_1 C27_1 -57.7(3)
P2_2 C25_1 C26_1 C27_1 169.5(2)
C25_1 C26_1 C27_1 C28_1 56.3(4)
C26_1 C27_1 C28_1 C29_1 -55.6(4)
C27_1 C28_1 C29_1 C30_1 55.9(4)
C28_1 C29_1 C30_1 C25_1 -57.6(4)
C26_1 C25_1 C30_1 C29_1 58.6(3)
P2_2 C25_1 C30_1 C29_1 -171.4(2)
C19_1 P2_2 C31_1 C36_1 161.4(2)
C25_1 P2_2 C31_1 C36_1 -84.2(2)
Pt1_2 P2_2 C31_1 C36_1 39.5(2)
C19_1 P2_2 C31_1 C32_1 -70.6(2)
C25_1 P2_2 C31_1 C32_1 43.8(3)
Pt1_2 P2_2 C31_1 C32_1 167.6(2)
C36_1 C31_1 C32_1 C33_1 -58.4(3)
P2_2 C31_1 C32_1 C33_1 172.0(2)
C31_1 C32_1 C33_1 C34_1 56.7(3)
C32_1 C33_1 C34_1 C35_1 -54.2(4)
C33_1 C34_1 C35_1 C36_1 53.2(4)
C34_1 C35_1 C36_1 C31_1 -55.3(3)
C32_1 C31_1 C36_1 C35_1 58.1(3)
P2_2 C31_1 C36_1 C35_1 -170.8(2)
